data_7709847
loop_
_publ_author_name
'Cai, He-Qun'
'Zeng, Guang'
'You, Zi-Xin'
'Wang, Chen'
'Sun, Li-Xian'
'Bai, Feng-Ying'
'Xing, Yong-Heng'

_publ_section_title
;
 Cu(ii) and Zn(ii) frameworks constructed by directional tuning of diverse
 substituted groups on a triazine skeleton and supermassive adsorption
 behavior for iodine and dyes
;
_journal_name_full 'Dalton Transactions'
_journal_paper_doi 10.1039/D2DT00067A
_journal_year 2022
_chemical_formula_moiety ' C49  H140  Cl  Cu2  N15  O49 '
_chemical_formula_sum 'C49 H140 Cl Cu2 N15 O49'
_chemical_formula_weight 1886.28
_space_group_crystal_system cubic
_space_group_IT_number 229
_space_group_name_Hall '-I 4 2 3'
_space_group_name_H-M_alt 'I m -3 m'
_atom_sites_solution_hydrogens mixed
_atom_sites_solution_primary direct
_atom_sites_solution_secondary difmap
_audit_creation_method SHELXL-2018/3
_audit_update_record
;
2022-02-24 deposited with the CCDC.	2022-03-14 downloaded from the CCDC.
;
_cell_angle_alpha 90
_cell_angle_beta 90
_cell_angle_gamma 90
_cell_formula_units_Z 24
_cell_length_a 27.9557(9)
_cell_length_b 27.9557(9)
_cell_length_c 27.9557(9)
_cell_measurement_reflns_used 1874
_cell_measurement_temperature 296(2)
_cell_measurement_theta_max 23.20
_cell_measurement_theta_min 2.19
_cell_volume 21848.0(12)
_exptl_absorpt_coefficient_mu 1.491
_exptl_absorpt_correction_T_max 0.9838
_exptl_absorpt_correction_T_min 0.7501
_exptl_absorpt_correction_type multi-scan
_exptl_absorpt_process_details sadabs
_exptl_crystal_colour blue
_exptl_crystal_density_diffrn 3.441
_exptl_crystal_density_method 'not measured'
_exptl_crystal_description block-like
_exptl_crystal_F_000 24144
_exptl_crystal_size_max 0.120
_exptl_crystal_size_mid 0.120
_exptl_crystal_size_min 0.110
_refine_diff_density_max 0.281
_refine_diff_density_min -1.138
_refine_diff_density_rms 0.032
_refine_ls_extinction_method none
_refine_ls_goodness_of_fit_ref 1.001
_refine_ls_hydrogen_treatment constr
_refine_ls_matrix_type full
_refine_ls_number_parameters 133
_refine_ls_number_reflns 1886
_refine_ls_number_restraints 378
_refine_ls_restrained_S_all 0.966
_refine_ls_R_factor_all 0.1097
_refine_ls_R_factor_gt 0.0982
_refine_ls_shift/su_max 0.009
_refine_ls_shift/su_mean 0.000
_refine_ls_structure_factor_coef Fsqd
_refine_ls_weighting_details 'w=1/[\s^2^(Fo^2^)+(0.0815P)^2^+35.3266P] where P=(Fo^2^+2Fc^2^)/3'
_refine_ls_weighting_scheme calc
_refine_ls_wR_factor_gt 0.2404
_refine_ls_wR_factor_ref 0.2505
_cod_data_source_file d2dt00067a2.cif
_cod_data_source_block x_Sq
_cod_original_cell_volume 21848(2)
_cod_database_code 7709847
_shelx_shelxl_version_number 2018/3
_shelx_space_group_comment
;
The symmetry employed for this shelxl refinement is uniquely defined
by the following loop, which should always be used as a source of
symmetry information in preference to the above space-group names.
They are only intended as comments.
;
_exptl_absorpt_special_details ;
_reflns_friedel_fraction is

loop_
_space_group_symop_operation_xyz
'x, y, z'
'-x, -y, z'
'-x, y, -z'
'x, -y, -z'
'z, x, y'
'z, -x, -y'
'-z, -x, y'
'-z, x, -y'
'y, z, x'
'-y, z, -x'
'y, -z, -x'
'-y, -z, x'
'y, x, -z'
'-y, -x, -z'
'y, -x, z'
'-y, x, z'
'x, z, -y'
'-x, z, y'
'-x, -z, -y'
'x, -z, y'
'z, y, -x'
'z, -y, x'
'-z, y, x'
'-z, -y, -x'
'x+1/2, y+1/2, z+1/2'
'-x+1/2, -y+1/2, z+1/2'
'-x+1/2, y+1/2, -z+1/2'
'x+1/2, -y+1/2, -z+1/2'
'z+1/2, x+1/2, y+1/2'
'z+1/2, -x+1/2, -y+1/2'
'-z+1/2, -x+1/2, y+1/2'
'-z+1/2, x+1/2, -y+1/2'
'y+1/2, z+1/2, x+1/2'
'-y+1/2, z+1/2, -x+1/2'
'y+1/2, -z+1/2, -x+1/2'
'-y+1/2, -z+1/2, x+1/2'
'y+1/2, x+1/2, -z+1/2'
'-y+1/2, -x+1/2, -z+1/2'
'y+1/2, -x+1/2, z+1/2'
'-y+1/2, x+1/2, z+1/2'
'x+1/2, z+1/2, -y+1/2'
'-x+1/2, z+1/2, y+1/2'
'-x+1/2, -z+1/2, -y+1/2'
'x+1/2, -z+1/2, y+1/2'
'z+1/2, y+1/2, -x+1/2'
'z+1/2, -y+1/2, x+1/2'
'-z+1/2, y+1/2, x+1/2'
'-z+1/2, -y+1/2, -x+1/2'
'-x, -y, -z'
'x, y, -z'
'x, -y, z'
'-x, y, z'
'-z, -x, -y'
'-z, x, y'
'z, x, -y'
'z, -x, y'
'-y, -z, -x'
'y, -z, x'
'-y, z, x'
'y, z, -x'
'-y, -x, z'
'y, x, z'
'-y, x, -z'
'y, -x, -z'
'-x, -z, y'
'x, -z, -y'
'x, z, y'
'-x, z, -y'
'-z, -y, x'
'-z, y, -x'
'z, -y, -x'
'z, y, x'
'-x+1/2, -y+1/2, -z+1/2'
'x+1/2, y+1/2, -z+1/2'
'x+1/2, -y+1/2, z+1/2'
'-x+1/2, y+1/2, z+1/2'
'-z+1/2, -x+1/2, -y+1/2'
'-z+1/2, x+1/2, y+1/2'
'z+1/2, x+1/2, -y+1/2'
'z+1/2, -x+1/2, y+1/2'
'-y+1/2, -z+1/2, -x+1/2'
'y+1/2, -z+1/2, x+1/2'
'-y+1/2, z+1/2, x+1/2'
'y+1/2, z+1/2, -x+1/2'
'-y+1/2, -x+1/2, z+1/2'
'y+1/2, x+1/2, z+1/2'
'-y+1/2, x+1/2, -z+1/2'
'y+1/2, -x+1/2, -z+1/2'
'-x+1/2, -z+1/2, y+1/2'
'x+1/2, -z+1/2, -y+1/2'
'x+1/2, z+1/2, y+1/2'
'-x+1/2, z+1/2, -y+1/2'
'-z+1/2, -y+1/2, x+1/2'
'-z+1/2, y+1/2, -x+1/2'
'z+1/2, -y+1/2, -x+1/2'
'z+1/2, y+1/2, x+1/2'

loop_
_atom_site_label
_atom_site_type_symbol
_atom_site_fract_x
_atom_site_fract_y
_atom_site_fract_z
_atom_site_U_iso_or_equiv
_atom_site_adp_type
_atom_site_occupancy
_atom_site_site_symmetry_order
_atom_site_calc_flag
_atom_site_refinement_flags_posn
_atom_site_refinement_flags_adp
_atom_site_refinement_flags_occupancy
_atom_site_disorder_assembly
_atom_site_disorder_group
Cu1 Cu 0.26894(4) 0.000000 0.26894(4) 0.039(2) Uani 1 4 d S T P . .
Cu2 Cu 0.20203(4) 0.000000 0.20203(4) 0.038(2) Uani 1 4 d S T P . .
O1 O 0.1474(4) 0.000000 0.1474(4) 0.099(6) Uani 1 4 d S T P . .
H1C H 0.122694 0.017340 0.150920 0.148 Uiso 0.5 1 d R U P . .
O2 O 0.1724(2) 0.0485(2) 0.2417(2) 0.060(3) Uani 1 1 d . . . . .
O3 O 0.2280(2) 0.05013(19) 0.2983(2) 0.055(2) Uani 1 1 d . . . . .
N1 N 0.1716(3) 0.1716(3) 0.4189(3) 0.058(3) Uani 1 2 d S TU P . .
H1 H 0.193389 0.193389 0.419118 0.069 Uiso 0.358(14) 2 calc R U P A 1
H1B H 0.182047 0.202410 0.419647 0.069 Uiso 0.321(7) 1 d R U P A 2
C1 C 0.1910(3) 0.0647(3) 0.2796(3) 0.045(3) Uani 1 1 d . U . . .
C2 C 0.1646(3) 0.1040(3) 0.3045(3) 0.046(3) Uani 1 1 d . U . . .
C3 C 0.1271(3) 0.1271(3) 0.2827(4) 0.044(3) Uani 1 2 d S TU P . .
H3 H 0.117119 0.117120 0.252569 0.053 Uiso 1 2 calc R U P . .
C4 C 0.1798(3) 0.1183(3) 0.3502(3) 0.052(3) Uani 1 1 d . U . . .
H4 H 0.205261 0.103069 0.365270 0.062 Uiso 1 1 calc R U . A .
C5 C 0.1559(3) 0.1559(3) 0.3725(4) 0.049(3) Uani 1 2 d S TU P . .
N2 N 0.1759(3) 0.1759(3) 0.500000 0.053(4) Uani 1 4 d S TU P . .
N3 N 0.1219(7) 0.1219(7) 0.4578(9) 0.088(7) Uani 0.358(14) 2 d DS TU P A 1
C6 C 0.1566(6) 0.1566(6) 0.4613(14) 0.059(7) Uani 0.358(14) 2 d DS TU P A 1
C7 C 0.1039(7) 0.1039(7) 0.500000 0.095(8) Uani 0.358(14) 4 d DS TU P A 1
Cl1 Cl 0.0622(8) 0.0622(8) 0.500000 0.263(17) Uani 0.358(14) 4 d DS TU P A 1
N3B N 0.1693(8) 0.1017(7) 0.4553(7) 0.074(6) Uani 0.321(7) 1 d D U P A 2
C6B C 0.1738(6) 0.1508(8) 0.4537(12) 0.074(7) Uani 0.321(7) 1 d D U P A 2
C7B C 0.1675(16) 0.0816(8) 0.500000 0.093(8) Uani 0.321(7) 2 d DS TU P A 2
Cl1B Cl 0.1606(11) 0.0254(8) 0.500000 0.187(8) Uani 0.321(7) 2 d DS TU P A 2

loop_
_atom_site_aniso_label
_atom_site_aniso_U_11
_atom_site_aniso_U_22
_atom_site_aniso_U_33
_atom_site_aniso_U_23
_atom_site_aniso_U_13
_atom_site_aniso_U_12
Cu1 0.044(2) 0.028(2) 0.044(2) 0.000 -0.0116(8) 0.000
Cu2 0.041(2) 0.032(2) 0.041(2) 0.000 -0.0089(8) 0.000
O1 0.083(7) 0.130(15) 0.083(7) 0.000 -0.040(9) 0.000
O2 0.047(4) 0.072(4) 0.060(4) -0.017(3) -0.014(3) 0.023(3)
O3 0.055(4) 0.037(3) 0.074(4) -0.010(3) -0.010(3) 0.020(3)
N1 0.068(4) 0.068(4) 0.038(5) 0.001(3) 0.001(3) -0.014(5)
C1 0.054(5) 0.028(4) 0.052(5) -0.006(3) -0.004(4) 0.008(3)
C2 0.043(4) 0.046(5) 0.048(5) -0.014(3) -0.011(3) 0.005(3)
C3 0.045(4) 0.045(4) 0.041(6) -0.010(3) -0.010(3) 0.005(5)
C4 0.053(5) 0.056(5) 0.046(5) -0.001(4) -0.014(4) 0.002(4)
C5 0.047(4) 0.047(4) 0.052(6) -0.004(3) -0.004(3) -0.009(5)
N2 0.060(5) 0.060(5) 0.040(7) 0.000 0.000 -0.025(6)
N3 0.096(9) 0.096(9) 0.072(12) -0.001(8) -0.001(8) -0.031(12)
C6 0.072(9) 0.072(9) 0.032(11) 0.007(7) 0.007(7) -0.044(11)
C7 0.101(10) 0.101(10) 0.084(15) 0.000 0.000 -0.023(14)
Cl1 0.26(2) 0.26(2) 0.28(3) 0.000 0.000 -0.04(3)
N3B 0.102(12) 0.068(10) 0.052(10) -0.002(9) -0.006(10) -0.011(10)
C6B 0.085(12) 0.073(11) 0.062(12) -0.004(10) -0.007(11) -0.014(11)
C7B 0.114(14) 0.079(14) 0.085(14) 0.000 0.000 -0.015(14)
Cl1B 0.214(16) 0.147(14) 0.201(15) 0.000 0.000 -0.009(13)

loop_
_atom_type_symbol
_atom_type_description
_atom_type_scat_dispersion_real
_atom_type_scat_dispersion_imag
_atom_type_scat_source
C C 0.0033 0.0016 'International Tables Vol C Tables 4.2.6.8 and 6.1.1.4'
H H 0.0000 0.0000 'International Tables Vol C Tables 4.2.6.8 and 6.1.1.4'
Cl Cl 0.1484 0.1585 'International Tables Vol C Tables 4.2.6.8 and 6.1.1.4'
Cu Cu 0.3201 1.2651 'International Tables Vol C Tables 4.2.6.8 and 6.1.1.4'
N N 0.0061 0.0033 'International Tables Vol C Tables 4.2.6.8 and 6.1.1.4'
O O 0.0106 0.0060 'International Tables Vol C Tables 4.2.6.8 and 6.1.1.4'

loop_
_geom_angle_atom_site_label_1
_geom_angle_atom_site_label_2
_geom_angle_atom_site_label_3
_geom_angle
_geom_angle_site_symmetry_1
_geom_angle_site_symmetry_3
_geom_angle_publ_flag
O3 Cu1 O3 88.8(4) 22 51 ?
O3 Cu1 O3 89.7(4) 22 72 ?
O3 Cu1 O3 166.8(4) 51 72 ?
O3 Cu1 O3 166.8(4) 22 . ?
O3 Cu1 O3 89.7(4) 51 . ?
O3 Cu1 O3 88.8(4) 72 . ?
O3 Cu1 N2 96.60(18) 22 81 ?
O3 Cu1 N2 96.60(18) 51 81 ?
O3 Cu1 N2 96.60(18) 72 81 ?
O3 Cu1 N2 96.60(18) . 81 ?
O3 Cu1 Cu2 83.40(18) 22 . ?
O3 Cu1 Cu2 83.40(18) 51 . ?
O3 Cu1 Cu2 83.40(18) 72 . ?
O3 Cu1 Cu2 83.40(18) . . ?
N2 Cu1 Cu2 180.0(3) 81 . ?
O2 Cu2 O2 88.9(4) 72 22 ?
O2 Cu2 O2 168.1(3) 72 51 ?
O2 Cu2 O2 89.9(4) 22 51 ?
O2 Cu2 O2 89.9(4) 72 . ?
O2 Cu2 O2 168.1(3) 22 . ?
O2 Cu2 O2 88.9(4) 51 . ?
O2 Cu2 O1 95.93(17) 72 . ?
O2 Cu2 O1 95.93(17) 22 . ?
O2 Cu2 O1 95.93(17) 51 . ?
O2 Cu2 O1 95.93(17) . . ?
O2 Cu2 Cu1 84.07(17) 72 . ?
O2 Cu2 Cu1 84.07(17) 22 . ?
O2 Cu2 Cu1 84.07(17) 51 . ?
O2 Cu2 Cu1 84.07(17) . . ?
O1 Cu2 Cu1 180.0(4) . . ?
Cu2 O1 H1C 119.5 . . ?
Cu2 O1 H1C 119.501(1) . 51 ?
H1C O1 H1C 69.6 . 51 ?
Cu2 O1 H1C 119.501(1) . 22 ?
H1C O1 H1C 121.0 . 22 ?
H1C O1 H1C 82.1 51 22 ?
Cu2 O1 H1C 119.5 . 72 ?
H1C O1 H1C 82.1 . 72 ?
H1C O1 H1C 121.0 51 72 ?
H1C O1 H1C 69.6 22 72 ?
C1 O2 Cu2 123.7(5) . . ?
C1 O3 Cu1 122.9(5) . . ?
C6B N1 C6B 47(2) 62 . ?
C6B N1 C5 129.2(17) 62 . ?
C6B N1 C5 129.2(17) . . ?
C6 N1 C5 127.8(17) . . ?
C6 N1 H1 116.1 . . ?
C5 N1 H1 116.1 . . ?
C6B N1 H1B 95.3 62 . ?
C6B N1 H1B 116.6 . . ?
C5 N1 H1B 114.2 . . ?
C6B N1 H1B 116.6(15) 62 62 ?
C6B N1 H1B 95.3(10) . 62 ?
C6 N1 H1B 112.3(13) . 62 ?
C5 N1 H1B 114.2(5) . 62 ?
H1 N1 H1B 26.3 . 62 ?
H1B N1 H1B 52.6 . 62 ?
O3 C1 O2 125.8(7) . . ?
O3 C1 C2 117.5(7) . . ?
O2 C1 C2 116.7(7) . . ?
C3 C2 C4 120.1(7) . . ?
C3 C2 C1 121.1(7) . . ?
C4 C2 C1 118.8(7) . . ?
C2 C3 C2 121.3(10) 62 . ?
C2 C3 H3 119.4 62 . ?
C2 C3 H3 119.4 . . ?
C5 C4 C2 118.4(8) . . ?
C5 C4 H4 120.8 . . ?
C2 C4 H4 120.8 . . ?
C4 C5 C4 121.7(11) 62 . ?
C4 C5 N1 119.1(5) 62 . ?
C4 C5 N1 119.1(5) . . ?
C6 N2 C6 110(2) . 50_556 ?
C6 N2 C6B 120.6(14) . 50_556 ?
C6 N2 C6B 21.9(8) 50_556 50_556 ?
C6B N2 C6B 123.0(17) . 50_556 ?
C6 N2 C6B 21.9(8) . 62 ?
C6 N2 C6B 120.6(14) 50_556 62 ?
C6 N2 C6B 120.6(14) . 13_556 ?
C6 N2 C6B 21.9(8) 50_556 13_556 ?
C6B N2 C6B 137.3(15) . 13_556 ?
C6B N2 C6B 35.9(14) 50_556 13_556 ?
C6B N2 C6B 123.0(17) 62 13_556 ?
C6 N2 Cu1 125.1(12) . 77 ?
C6 N2 Cu1 125.1(12) 50_556 77 ?
C6 N3 C7 117.0(19) . . ?
N2 C6 N1 118(2) . . ?
N2 C6 N3 129(2) . . ?
N1 C6 N3 113(3) . . ?
N3 C7 N3 118(3) 50_556 . ?
N3 C7 Cl1 121.1(13) 50_556 . ?
N3 C7 Cl1 121.1(13) . . ?
C7B N3B C6B 116.3(17) . . ?
C6B C6B N1 66.4(12) 62 . ?
C6B C6B N3B 129.8(7) 62 . ?
N1 C6B N3B 122(3) . . ?
C6B C6B N2 72.0(7) 62 . ?
N1 C6B N2 120.8(18) . . ?
N3B C6B N2 116.6(19) . . ?
C6B C6B H1B 88.0(7) 62 62 ?
N1 C6B H1B 36.5(7) . 62 ?
N3B C6B H1B 130(2) . 62 ?
N2 C6B H1B 104.9(15) . 62 ?
N3B C7B N3B 131(2) 50_556 . ?
N3B C7B Cl1B 114.4(11) 50_556 . ?
N3B C7B Cl1B 114.4(11) . . ?
Cl1B Cl1B C7B 173.0(19) 51 . ?

loop_
_geom_bond_atom_site_label_1
_geom_bond_atom_site_label_2
_geom_bond_distance
_geom_bond_site_symmetry_2
_geom_bond_publ_flag
Cu1 O3 1.987(5) 22 ?
Cu1 O3 1.987(5) 51 ?
Cu1 O3 1.987(5) 72 ?
Cu1 O3 1.987(5) . ?
Cu1 N2 2.182(13) 81 ?
Cu1 Cu2 2.646(2) . ?
Cu2 O2 1.938(6) 72 ?
Cu2 O2 1.938(6) 22 ?
Cu2 O2 1.938(6) 51 ?
Cu2 O2 1.938(6) . ?
Cu2 O1 2.160(14) . ?
O1 H1C 0.8492 . ?
O1 H1C 0.8492 51 ?
O1 H1C 0.8492 22 ?
O1 H1C 0.8492 72 ?
O2 C1 1.264(9) . ?
O3 C1 1.228(9) . ?
N1 C6B 1.14(3) 62 ?
N1 C6B 1.14(3) . ?
N1 C6 1.33(4) . ?
N1 C5 1.437(15) . ?
N1 H1 0.8600 . ?
N1 H1B 0.9084 . ?
N1 H1B 0.9084 62 ?
C1 C2 1.496(10) . ?
C2 C3 1.373(9) . ?
C2 C4 1.406(10) . ?
C3 H3 0.9300 . ?
C4 C5 1.392(10) . ?
C4 H4 0.9300 . ?
N2 C6 1.32(4) . ?
N2 C6 1.32(4) 50_556 ?
N2 C6B 1.47(3) . ?
N2 C6B 1.47(3) 50_556 ?
N2 C6B 1.47(3) 62 ?
N2 C6B 1.47(3) 13_556 ?
N3 C6 1.376(14) . ?
N3 C7 1.377(14) . ?
C7 Cl1 1.65(2) . ?
N3B C7B 1.372(13) . ?
N3B C6B 1.378(14) . ?
C6B C6B 0.91(4) 62 ?
C7B Cl1B 1.581(18) . ?
Cl1B Cl1B 1.42(4) 51 ?

loop_
_geom_torsion_atom_site_label_1
_geom_torsion_atom_site_label_2
_geom_torsion_atom_site_label_3
_geom_torsion_atom_site_label_4
_geom_torsion
_geom_torsion_site_symmetry_1
_geom_torsion_site_symmetry_2
_geom_torsion_site_symmetry_3
_geom_torsion_site_symmetry_4
_geom_torsion_publ_flag
Cu1 O3 C1 O2 4.5(12) . . . . ?
Cu1 O3 C1 C2 -177.5(5) . . . . ?
Cu2 O2 C1 O3 -5.2(13) . . . . ?
Cu2 O2 C1 C2 176.8(6) . . . . ?
O3 C1 C2 C3 170.2(9) . . . . ?
O2 C1 C2 C3 -11.6(13) . . . . ?
O3 C1 C2 C4 -7.4(12) . . . . ?
O2 C1 C2 C4 170.8(8) . . . . ?
C4 C2 C3 C2 0.5(17) . . . 62 ?
C1 C2 C3 C2 -177.1(7) . . . 62 ?
C3 C2 C4 C5 0.3(14) . . . . ?
C1 C2 C4 C5 178.0(9) . . . . ?
C2 C4 C5 C4 -1.2(18) . . . 62 ?
C2 C4 C5 N1 -178.8(9) . . . . ?
C6B N1 C5 C4 60.1(18) 62 . . 62 ?
C6B N1 C5 C4 122.3(14) . . . 62 ?
C6 N1 C5 C4 91.2(9) . . . 62 ?
C6B N1 C5 C4 -122.3(14) 62 . . . ?
C6B N1 C5 C4 -60.1(18) . . . . ?
C6 N1 C5 C4 -91.2(9) . . . . ?
C6 N2 C6 N1 180.000(1) 50_556 . . . ?
Cu1 N2 C6 N1 0.000(1) 77 . . . ?
C6 N2 C6 N3 0.000(2) 50_556 . . . ?
Cu1 N2 C6 N3 180.000(1) 77 . . . ?
C5 N1 C6 N2 180.000(1) . . . . ?
C5 N1 C6 N3 0.000(2) . . . . ?
C7 N3 C6 N2 0.001(1) . . . . ?
C7 N3 C6 N1 180.000(1) . . . . ?
C6 N3 C7 N3 -0.001(0) . . . 50_556 ?
C6 N3 C7 Cl1 180.000(1) . . . . ?
C5 N1 C6B C6B -110.9(12) . . . 62 ?
C6B N1 C6B N3B 123.3(11) 62 . . . ?
C5 N1 C6B N3B 12.5(18) . . . . ?
C6B N1 C6B N2 -49.3(16) 62 . . . ?
C5 N1 C6B N2 -160.2(8) . . . . ?
C7B N3B C6B C6B -88(3) . . . 62 ?
C7B N3B C6B N1 -173(3) . . . . ?
C7B N3B C6B N2 0(2) . . . . ?
C6B N2 C6B C6B 126.7(13) 50_556 . . 62 ?
C6B N2 C6B C6B 82.7(4) 13_556 . . 62 ?
Cu1 N2 C6B C6B -97.3(4) 77 . . 62 ?
C6B N2 C6B N1 173.6(7) 50_556 . . . ?
C6B N2 C6B N1 47.0(15) 62 . . . ?
C6B N2 C6B N1 129.7(15) 13_556 . . . ?
Cu1 N2 C6B N1 -50.3(15) 77 . . . ?
C6B N2 C6B N3B 0.6(16) 50_556 . . . ?
C6B N2 C6B N3B -126.1(8) 62 . . . ?
C6B N2 C6B N3B -43.4(8) 13_556 . . . ?
Cu1 N2 C6B N3B 136.6(8) 77 . . . ?
C6B N3B C7B N3B 0(5) . . . 50_556 ?
C6B N3B C7B Cl1B 178(2) . . . . ?
